data_7105369
loop_
_publ_author_name
'Schmitt, Anne-Laure'
'Schnee, Gilles'
'Welter, Richard'
'Dagorne, Samuel'

_publ_section_title
;
 Unusual reactivity in organoaluminium and NHC chemistry: deprotonation
 of AlMe(3) by an NHC moiety involving the formation of a sterically
 bulky NHC-AlMe(3) Lewis adduct.
;
_journal_issue 14
_journal_name_full 'Chemical communications (Cambridge, England)'
_journal_page_first 2480
_journal_page_last 2482
_journal_paper_doi 10.1039/b922425d
_journal_volume 46
_journal_year 2010
_chemical_formula_moiety 'C14 H29 Al N2'
_chemical_formula_sum 'C14 H29 Al N2'
_chemical_formula_weight 252.37
_chemical_name_systematic
;
?
;
_space_group_IT_number 62
_symmetry_cell_setting orthorhombic
_symmetry_space_group_name_Hall '-P 2ac 2n'
_symmetry_space_group_name_H-M 'P n m a'
_atom_sites_solution_hydrogens geom
_atom_sites_solution_primary direct
_atom_sites_solution_secondary difmap
_audit_creation_method SHELXL-97
_cell_angle_alpha 90.00
_cell_angle_beta 90.00
_cell_angle_gamma 90.00
_cell_formula_units_Z 4
_cell_length_a 15.7347(9)
_cell_length_b 9.7457(3)
_cell_length_c 10.8668(6)
_cell_measurement_reflns_used 4842
_cell_measurement_temperature 173(2)
_cell_measurement_theta_max 27.485
_cell_measurement_theta_min 0.998
_cell_volume 1666.38(14)
_computing_cell_refinement 'Denzo (Nonius B.V., 1998)'
_computing_data_collection 'Collect (Nonius B.V., 1998)'
_computing_data_reduction 'Denzo (Nonius B.V., 1998)'
_computing_molecular_graphics 'PLATON 98 (Spek, 1998)'
_computing_publication_material 'SHELXL-97 (Sheldrick, 1997)'
_computing_structure_refinement 'SHELXL-97 (Sheldrick, 1997)'
_computing_structure_solution 'SHELXS-97 (Sheldrick, 1997)'
_diffrn_ambient_temperature 173(2)
_diffrn_measured_fraction_theta_full 1.000
_diffrn_measured_fraction_theta_max 1.000
_diffrn_measurement_device_type KappaCCD
_diffrn_measurement_method 'phi and omega scans'
_diffrn_radiation_monochromator graphite
_diffrn_radiation_source 'fine-focus sealed tube'
_diffrn_radiation_type MoK\a
_diffrn_radiation_wavelength 0.71073
_diffrn_reflns_av_R_equivalents 0.0789
_diffrn_reflns_av_sigmaI/netI 0.0683
_diffrn_reflns_limit_h_max 18
_diffrn_reflns_limit_h_min -20
_diffrn_reflns_limit_k_max 12
_diffrn_reflns_limit_k_min -11
_diffrn_reflns_limit_l_max 12
_diffrn_reflns_limit_l_min -14
_diffrn_reflns_number 10157
_diffrn_reflns_theta_full 27.48
_diffrn_reflns_theta_max 27.48
_diffrn_reflns_theta_min 2.28
_exptl_absorpt_coefficient_mu 0.107
_exptl_absorpt_correction_type none
_exptl_crystal_colour colorless
_exptl_crystal_density_diffrn 1.006
_exptl_crystal_density_method 'not measured'
_exptl_crystal_description block
_exptl_crystal_F_000 560
_exptl_crystal_size_max 0.30
_exptl_crystal_size_mid 0.15
_exptl_crystal_size_min 0.11
_refine_diff_density_max 0.366
_refine_diff_density_min -0.307
_refine_diff_density_rms 0.085
_refine_ls_extinction_coef 0.033(5)
_refine_ls_extinction_expression Fc^*^=kFc[1+0.001xFc^2^\l^3^/sin(2\q)]^-1/4^
_refine_ls_extinction_method SHELXL
_refine_ls_goodness_of_fit_ref 1.029
_refine_ls_hydrogen_treatment mixed
_refine_ls_matrix_type full
_refine_ls_number_parameters 114
_refine_ls_number_reflns 2018
_refine_ls_number_restraints 0
_refine_ls_restrained_S_all 1.029
_refine_ls_R_factor_all 0.1001
_refine_ls_R_factor_gt 0.0586
_refine_ls_shift/su_max 0.000
_refine_ls_shift/su_mean 0.000
_refine_ls_structure_factor_coef Fsqd
_refine_ls_weighting_details 'calc w=1/[\s^2^(Fo^2^)+(0.0729P)^2^+0.5673P] where P=(Fo^2^+2Fc^2^)/3'
_refine_ls_weighting_scheme calc
_refine_ls_wR_factor_gt 0.1379
_refine_ls_wR_factor_ref 0.1578
_reflns_number_gt 1364
_reflns_number_total 2018
_reflns_threshold_expression I>2sigma(I)
_cod_data_source_file b922425d.txt
_cod_data_source_block welt30
_cod_depositor_comments
;
The following automatic conversions were performed:
'_symmetry_cell_setting' value 'Orthorhombic' changed to 'orthorhombic'
according to '/home/saulius/struct/CIF-dictionaries/cif_core.dic'
dictionary named 'cif_core.dic' version 2.4.1 from 2010-06-29.

Automatic conversion script
Id: cif_fix_enum 1527 2010-12-29 10:47:43Z saulius 
;
_cod_database_code 7105369

loop_
_symmetry_equiv_pos_as_xyz
'x, y, z'
'-x+1/2, -y, z+1/2'
'x+1/2, -y+1/2, -z+1/2'
'-x, y+1/2, -z'
'-x, -y, -z'
'x-1/2, y, -z-1/2'
'-x-1/2, y-1/2, z-1/2'
'x, -y-1/2, z'

loop_
_atom_site_label
_atom_site_type_symbol
_atom_site_fract_x
_atom_site_fract_y
_atom_site_fract_z
_atom_site_U_iso_or_equiv
_atom_site_adp_type
_atom_site_occupancy
_atom_site_symmetry_multiplicity
_atom_site_calc_flag
_atom_site_refinement_flags
_atom_site_disorder_assembly
_atom_site_disorder_group
C1 C -0.08249(17) 0.2500 -0.4870(2) 0.0350(6) Uani 1 2 d S . .
C2 C -0.11648(17) 0.2500 -0.3715(2) 0.0346(6) Uani 1 2 d S . .
H2 H -0.1757 0.2500 -0.3544 0.042 Uiso 1 2 calc SR . .
C3 C 0.01980(18) 0.2500 -0.3420(2) 0.0373(7) Uani 1 2 d S . .
H3 H 0.0742 0.2500 -0.3041 0.045 Uiso 1 2 calc SR . .
C4 C 0.07540(18) 0.2500 -0.5574(3) 0.0394(7) Uani 1 2 d S . .
C5 C 0.0543(3) 0.1395(6) -0.6564(5) 0.0536(9) Uani 0.50 1 d P A 1
H5A H 0.1023 0.1306 -0.7134 0.080 Uiso 0.50 1 calc PR A 1
H5B H 0.0035 0.1673 -0.7022 0.080 Uiso 0.50 1 calc PR A 1
H5C H 0.0439 0.0512 -0.6161 0.080 Uiso 0.50 1 calc PR A 1
C6 C 0.1601(3) 0.2072(4) -0.4976(4) 0.0536(9) Uani 0.50 1 d P A 1
H6A H 0.1556 0.1128 -0.4672 0.080 Uiso 0.50 1 calc PR A 1
H6B H 0.1729 0.2688 -0.4288 0.080 Uiso 0.50 1 calc PR A 1
H6C H 0.2058 0.2127 -0.5587 0.080 Uiso 0.50 1 calc PR A 1
C5B C 0.0799(3) 0.1107(6) -0.6092(5) 0.0536(9) Uani 0.50 1 d P A 2
H5B1 H 0.0250 0.0866 -0.6457 0.080 Uiso 0.50 1 calc PR A 2
H5B2 H 0.0937 0.0452 -0.5437 0.080 Uiso 0.50 1 calc PR A 2
H5B3 H 0.1241 0.1074 -0.6726 0.080 Uiso 0.50 1 calc PR A 2
C7 C -0.06701(18) 0.2500 -0.1461(2) 0.0386(7) Uani 1 2 d S . .
C8 C -0.11703(17) 0.3783(3) -0.1142(2) 0.0623(7) Uani 1 1 d . . .
H8A H -0.0835 0.4597 -0.1355 0.093 Uiso 1 1 calc R . .
H8B H -0.1295 0.3790 -0.0259 0.093 Uiso 1 1 calc R . .
H8C H -0.1704 0.3791 -0.1607 0.093 Uiso 1 1 calc R . .
C9 C 0.0181(3) 0.2500 -0.0814(3) 0.0624(10) Uani 1 2 d S . .
C10 C -0.1503(2) 0.0826(3) -0.7402(3) 0.0879(10) Uani 1 1 d . . .
H10A H -0.1455 0.0019 -0.6868 0.132 Uiso 1 1 calc R . .
H10B H -0.0989 0.0907 -0.7907 0.132 Uiso 1 1 calc R . .
H10C H -0.2000 0.0728 -0.7937 0.132 Uiso 1 1 calc R . .
C11 C -0.2756(2) 0.2500 -0.5560(4) 0.0714(12) Uani 1 2 d S . .
Al1 Al -0.16310(6) 0.2500 -0.63721(7) 0.0396(3) Uani 1 2 d S . .
N1 N 0.00581(14) 0.2500 -0.4631(2) 0.0351(6) Uani 1 2 d S A .
N2 N -0.05372(14) 0.2500 -0.28258(19) 0.0334(5) Uani 1 2 d S . .
H9A H 0.006(2) 0.2500 0.011(4) 0.069(11) Uiso 1 2 d S . .
H9B H 0.0460(18) 0.159(3) -0.101(3) 0.090(9) Uiso 1 1 d . . .
H11A H -0.317(3) 0.2500 -0.621(4) 0.095(14) Uiso 1 2 d S . .
H11B H -0.2830(17) 0.171(3) -0.502(3) 0.099(11) Uiso 1 1 d . . .

loop_
_atom_site_aniso_label
_atom_site_aniso_U_11
_atom_site_aniso_U_22
_atom_site_aniso_U_33
_atom_site_aniso_U_23
_atom_site_aniso_U_13
_atom_site_aniso_U_12
C1 0.0352(15) 0.0415(15) 0.0282(14) 0.000 0.0026(12) 0.000
C2 0.0303(14) 0.0467(16) 0.0269(13) 0.000 0.0005(11) 0.000
C3 0.0336(14) 0.0484(16) 0.0298(15) 0.000 -0.0025(12) 0.000
C4 0.0372(15) 0.0478(17) 0.0333(15) 0.000 0.0129(12) 0.000
C5 0.0468(19) 0.061(2) 0.053(2) -0.0055(14) 0.0182(14) 0.0066(13)
C6 0.0468(19) 0.061(2) 0.053(2) -0.0055(14) 0.0182(14) 0.0066(13)
C5B 0.0468(19) 0.061(2) 0.053(2) -0.0055(14) 0.0182(14) 0.0066(13)
C7 0.0413(16) 0.0533(17) 0.0213(13) 0.000 0.0009(12) 0.000
C8 0.0819(19) 0.0732(17) 0.0318(12) -0.0061(11) 0.0062(11) 0.0176(14)
C9 0.058(2) 0.096(3) 0.0330(18) 0.000 -0.0068(16) 0.000
C10 0.112(3) 0.092(2) 0.0599(17) -0.0332(16) -0.0350(17) 0.0329(19)
C11 0.043(2) 0.127(4) 0.045(2) 0.000 -0.0099(17) 0.000
Al1 0.0443(6) 0.0486(5) 0.0259(5) 0.000 -0.0030(4) 0.000
N1 0.0327(12) 0.0472(14) 0.0255(11) 0.000 0.0062(9) 0.000
N2 0.0324(12) 0.0451(13) 0.0227(11) 0.000 0.0013(9) 0.000

loop_
_atom_type_symbol
_atom_type_description
_atom_type_scat_dispersion_real
_atom_type_scat_dispersion_imag
_atom_type_scat_source
C C 0.0033 0.0016 'International Tables Vol C Tables 4.2.6.8 and 6.1.1.4'
H H 0.0000 0.0000 'International Tables Vol C Tables 4.2.6.8 and 6.1.1.4'
Al Al 0.0645 0.0514 'International Tables Vol C Tables 4.2.6.8 and 6.1.1.4'
N N 0.0061 0.0033 'International Tables Vol C Tables 4.2.6.8 and 6.1.1.4'

loop_
_geom_angle_atom_site_label_1
_geom_angle_atom_site_label_2
_geom_angle_atom_site_label_3
_geom_angle
_geom_angle_site_symmetry_1
_geom_angle_site_symmetry_3
_geom_angle_publ_flag
C2 C1 N1 102.5(2) . . ?
C2 C1 Al1 119.1(2) . . ?
N1 C1 Al1 138.42(19) . . ?
C1 C2 N2 111.3(2) . . ?
C1 C2 H2 124.4 . . ?
N2 C2 H2 124.4 . . ?
N2 C3 N1 109.7(2) . . ?
N2 C3 H3 125.2 . . ?
N1 C3 H3 125.2 . . ?
C5B C4 C5B 134.6(5) . 8_565 ?
C5B C4 N1 107.3(2) . . ?
C5B C4 N1 107.3(2) 8_565 . ?
C5B C4 C6 111.7(3) . 8_565 ?
C5B C4 C6 82.5(3) 8_565 8_565 ?
N1 C4 C6 110.1(2) . 8_565 ?
C5B C4 C6 82.5(3) . . ?
C5B C4 C6 111.7(3) 8_565 . ?
N1 C4 C6 110.1(2) . . ?
C5B C4 C5 112.6(4) 8_565 . ?
N1 C4 C5 108.4(2) . . ?
C6 C4 C5 131.5(3) 8_565 . ?
C6 C4 C5 106.8(3) . . ?
C5B C4 C5 112.6(4) . 8_565 ?
N1 C4 C5 108.4(2) . 8_565 ?
C6 C4 C5 106.8(3) 8_565 8_565 ?
C6 C4 C5 131.5(3) . 8_565 ?
C5 C4 C5 87.4(4) . 8_565 ?
C4 C5 H5A 109.5 . . ?
C4 C5 H5B 109.5 . . ?
C4 C5 H5C 109.5 . . ?
C4 C6 H6A 109.5 . . ?
C4 C6 H6B 109.5 . . ?
C4 C6 H6C 109.5 . . ?
C4 C5B H5B1 109.5 . . ?
C4 C5B H5B2 109.5 . . ?
H5B1 C5B H5B2 109.5 . . ?
C4 C5B H5B3 109.5 . . ?
H5B1 C5B H5B3 109.5 . . ?
H5B2 C5B H5B3 109.5 . . ?
N2 C7 C9 109.7(2) . . ?
N2 C7 C8 107.38(15) . 8_565 ?
C9 C7 C8 110.65(17) . 8_565 ?
N2 C7 C8 107.38(15) . . ?
C9 C7 C8 110.65(17) . . ?
C8 C7 C8 111.0(3) 8_565 . ?
C7 C8 H8A 109.5 . . ?
C7 C8 H8B 109.5 . . ?
H8A C8 H8B 109.5 . . ?
C7 C8 H8C 109.5 . . ?
H8A C8 H8C 109.5 . . ?
H8B C8 H8C 109.5 . . ?
C7 C9 H9A 107(2) . . ?
C7 C9 H9B 106.5(17) . . ?
H9A C9 H9B 107.0(19) . . ?
Al1 C10 H10A 109.5 . . ?
Al1 C10 H10B 109.5 . . ?
H10A C10 H10B 109.5 . . ?
Al1 C10 H10C 109.5 . . ?
H10A C10 H10C 109.5 . . ?
H10B C10 H10C 109.5 . . ?
Al1 C11 H11A 106(3) . . ?
Al1 C11 H11B 112.1(17) . . ?
H11A C11 H11B 111(2) . . ?
C11 Al1 C10 110.00(12) . . ?
C11 Al1 C10 110.00(12) . 8_565 ?
C10 Al1 C10 110.2(2) . 8_565 ?
C11 Al1 C1 101.34(14) . . ?
C10 Al1 C1 112.46(9) . . ?
C10 Al1 C1 112.46(9) 8_565 . ?
C3 N1 C1 110.1(2) . . ?
C3 N1 C4 123.6(2) . . ?
C1 N1 C4 126.3(2) . . ?
C3 N2 C2 106.4(2) . . ?
C3 N2 C7 127.2(2) . . ?
C2 N2 C7 126.4(2) . . ?

loop_
_geom_bond_atom_site_label_1
_geom_bond_atom_site_label_2
_geom_bond_distance
_geom_bond_site_symmetry_2
_geom_bond_publ_flag
C1 C2 1.364(4) . ?
C1 N1 1.413(3) . ?
C1 Al1 2.067(3) . ?
C2 N2 1.382(3) . ?
C2 H2 0.9500 . ?
C3 N2 1.325(3) . ?
C3 N1 1.334(3) . ?
C3 H3 0.9500 . ?
C4 C5B 1.472(6) . ?
C4 C5B 1.472(6) 8_565 ?
C4 N1 1.499(3) . ?
C4 C6 1.540(5) 8_565 ?
C4 C6 1.540(5) . ?
C4 C5 1.558(6) . ?
C4 C5 1.558(6) 8_565 ?
C5 H5A 0.9800 . ?
C5 H5B 0.9800 . ?
C5 H5C 0.9800 . ?
C6 H6A 0.9800 . ?
C6 H6B 0.9800 . ?
C6 H6C 0.9800 . ?
C5B H5B1 0.9800 . ?
C5B H5B2 0.9800 . ?
C5B H5B3 0.9800 . ?
C7 N2 1.497(3) . ?
C7 C9 1.512(5) . ?
C7 C8 1.518(3) 8_565 ?
C7 C8 1.518(3) . ?
C8 H8A 0.9800 . ?
C8 H8B 0.9800 . ?
C8 H8C 0.9800 . ?
C9 H9A 1.02(4) . ?
C9 H9B 1.02(3) . ?
C10 Al1 1.989(3) . ?
C10 H10A 0.9800 . ?
C10 H10B 0.9800 . ?
C10 H10C 0.9800 . ?
C11 Al1 1.978(4) . ?
C11 H11A 0.96(5) . ?
C11 H11B 0.97(3) . ?
Al1 C10 1.989(3) 8_565 ?

loop_
_geom_torsion_atom_site_label_1
_geom_torsion_atom_site_label_2
_geom_torsion_atom_site_label_3
_geom_torsion_atom_site_label_4
_geom_torsion
_geom_torsion_site_symmetry_1
_geom_torsion_site_symmetry_2
_geom_torsion_site_symmetry_3
_geom_torsion_site_symmetry_4
_geom_torsion_publ_flag
N1 C1 C2 N2 0.0 . . . . ?
Al1 C1 C2 N2 180.0 . . . . ?
C2 C1 Al1 C11 0.0 . . . . ?
N1 C1 Al1 C11 180.0 . . . . ?
C2 C1 Al1 C10 -117.41(13) . . . . ?
N1 C1 Al1 C10 62.59(13) . . . . ?
C2 C1 Al1 C10 117.41(13) . . . 8_565 ?
N1 C1 Al1 C10 -62.59(13) . . . 8_565 ?
N2 C3 N1 C1 0.0 . . . . ?
N2 C3 N1 C4 180.0 . . . . ?
C2 C1 N1 C3 0.0 . . . . ?
Al1 C1 N1 C3 180.0 . . . . ?
C2 C1 N1 C4 180.0 . . . . ?
Al1 C1 N1 C4 0.0 . . . . ?
C5B C4 N1 C3 104.9(3) . . . . ?
C5B C4 N1 C3 -104.9(3) 8_565 . . . ?
C6 C4 N1 C3 -16.76(18) 8_565 . . . ?
C6 C4 N1 C3 16.76(18) . . . . ?
C5 C4 N1 C3 133.2(2) . . . . ?
C5 C4 N1 C3 -133.2(2) 8_565 . . . ?
C5B C4 N1 C1 -75.1(3) . . . . ?
C5B C4 N1 C1 75.1(3) 8_565 . . . ?
C6 C4 N1 C1 163.24(18) 8_565 . . . ?
C6 C4 N1 C1 -163.24(18) . . . . ?
C5 C4 N1 C1 -46.8(2) . . . . ?
C5 C4 N1 C1 46.8(2) 8_565 . . . ?
N1 C3 N2 C2 0.0 . . . . ?
N1 C3 N2 C7 180.0 . . . . ?
C1 C2 N2 C3 0.0 . . . . ?
C1 C2 N2 C7 180.0 . . . . ?
C9 C7 N2 C3 0.0 . . . . ?
C8 C7 N2 C3 -120.31(17) 8_565 . . . ?
C8 C7 N2 C3 120.31(17) . . . . ?
C9 C7 N2 C2 180.0 . . . . ?
C8 C7 N2 C2 59.69(17) 8_565 . . . ?
C8 C7 N2 C2 -59.69(17) . . . . ?
